data_7233236
loop_
_publ_author_name
'Forquin, Benjamin'
'Berthaud, Julien'
'Jouaiti, Abdelaziz'
'Kyritskas, Nathalie'
'Ferlay, Sylvie'
'Hosseini, Mir Wais'

_publ_section_title
;
 Molecular tectonics: enantiomerically pure chiral crystals based on
 trans-1,2-cyclohexanediol
;
_journal_issue 34
_journal_name_full CrystEngComm
_journal_page_first 5129
_journal_paper_doi 10.1039/C9CE00807A
_journal_volume 21
_journal_year 2019
_chemical_formula_moiety 'C20 H20 O6'
_chemical_formula_sum 'C20 H20 O6'
_chemical_formula_weight 356.36
_space_group_crystal_system monoclinic
_space_group_IT_number 14
_space_group_name_Hall '-P 2ybc'
_space_group_name_H-M_alt 'P 1 21/c 1'
_symmetry_space_group_name_Hall '-P 2ybc'
_symmetry_space_group_name_H-M 'P 1 21/c 1'
_atom_sites_solution_hydrogens geom
_audit_creation_method SHELXL-2014/6
_audit_update_record
;
2019-04-05 deposited with the CCDC.    2019-07-23 downloaded from the CCDC.
;
_cell_angle_alpha 90
_cell_angle_beta 95.230(2)
_cell_angle_gamma 90
_cell_formula_units_Z 4
_cell_length_a 15.001(2)
_cell_length_b 5.5536(5)
_cell_length_c 21.455(3)
_cell_measurement_reflns_used 10000
_cell_measurement_temperature 296(2)
_cell_measurement_theta_max 25.
_cell_measurement_theta_min 2.5
_cell_volume 1780.0(4)
_computing_cell_refinement 'Bruker SAINT'
_computing_data_collection 'Bruker APEX2'
_computing_data_reduction 'Bruker SAINT'
_computing_molecular_graphics 'Bruker SHELXTL'
_computing_publication_material 'Bruker SHELXTL'
_computing_structure_refinement 'SHELXL-2014 (Sheldrick 2014)'
_computing_structure_solution 'SHELXS-97 (Sheldrick 2008)'
_diffrn_ambient_temperature 296(2)
_diffrn_measured_fraction_theta_full 0.954
_diffrn_measured_fraction_theta_max 0.937
_diffrn_measurement_device_type 'Bruker APEX-II CCD'
_diffrn_measurement_method '\f and \w scans'
_diffrn_radiation_type MoK\a
_diffrn_radiation_wavelength 0.71073
_diffrn_reflns_av_R_equivalents 0.0415
_diffrn_reflns_av_unetI/netI 0.0520
_diffrn_reflns_Laue_measured_fraction_full 0.964
_diffrn_reflns_Laue_measured_fraction_max 0.937
_diffrn_reflns_limit_h_max 19
_diffrn_reflns_limit_h_min -19
_diffrn_reflns_limit_k_max 6
_diffrn_reflns_limit_k_min -4
_diffrn_reflns_limit_l_max 27
_diffrn_reflns_limit_l_min -27
_diffrn_reflns_number 10173
_diffrn_reflns_point_group_measured_fraction_full 0.964
_diffrn_reflns_point_group_measured_fraction_max 0.937
_diffrn_reflns_theta_full 25.242
_diffrn_reflns_theta_max 27.462
_diffrn_reflns_theta_min 1.363
_exptl_absorpt_coefficient_mu 0.098
_exptl_absorpt_correction_T_max 0.996
_exptl_absorpt_correction_T_min 0.980
_exptl_absorpt_correction_type multi-scan
_exptl_absorpt_process_details sadabs
_exptl_crystal_colour colorless
_exptl_crystal_density_diffrn 1.330
_exptl_crystal_density_meas ?
_exptl_crystal_description needle
_exptl_crystal_F_000 752
_exptl_crystal_size_max 0.120
_exptl_crystal_size_mid 0.060
_exptl_crystal_size_min 0.060
_refine_diff_density_max 0.163
_refine_diff_density_min -0.208
_refine_diff_density_rms 0.043
_refine_ls_extinction_method none
_refine_ls_goodness_of_fit_ref 1.014
_refine_ls_hydrogen_treatment constr
_refine_ls_matrix_type full
_refine_ls_number_parameters 237
_refine_ls_number_reflns 3816
_refine_ls_number_restraints 0
_refine_ls_restrained_S_all 1.014
_refine_ls_R_factor_all 0.1321
_refine_ls_R_factor_gt 0.0562
_refine_ls_shift/su_max 0.000
_refine_ls_shift/su_mean 0.000
_refine_ls_structure_factor_coef Fsqd
_refine_ls_weighting_details 'w=1/[\s^2^(Fo^2^)+(0.0960P)^2^+0.2558P] where P=(Fo^2^+2Fc^2^)/3'
_refine_ls_weighting_scheme calc
_refine_ls_wR_factor_gt 0.1480
_refine_ls_wR_factor_ref 0.1973
_reflns_Friedel_coverage 0.000
_reflns_number_gt 1884
_reflns_number_total 3816
_reflns_threshold_expression 'I > 2\s(I)'
_cod_data_source_file c9ce00807a2.cif
_cod_data_source_block e3867a_a
_cod_depositor_comments
;
The following automatic conversions were performed:

'_exptl_crystal_density_meas' value 'none' was changed to '?' - the
value is perceived as not measured.

Automatic conversion script
Id: cif_fix_values 4973 2017-02-22 13:04:09Z antanas 

 Adding full bibliography for 7233236--7233242.cif.
;
_cod_database_code 7233236
_shelx_space_group_comment
;
The symmetry employed for this shelxl refinement is uniquely defined
by the following loop, which should always be used as a source of
symmetry information in preference to the above space-group names.
They are only intended as comments.
;
_shelx_estimated_absorpt_t_min 0.988
_shelx_estimated_absorpt_t_max 0.994
_shelxl_version_number 2014/6

loop_
_space_group_symop_operation_xyz
'x, y, z'
'-x, y+1/2, -z+1/2'
'-x, -y, -z'
'x, -y-1/2, z-1/2'

loop_
_atom_site_label
_atom_site_type_symbol
_atom_site_fract_x
_atom_site_fract_y
_atom_site_fract_z
_atom_site_U_iso_or_equiv
_atom_site_adp_type
_atom_site_occupancy
_atom_site_site_symmetry_order
_atom_site_calc_flag
_atom_site_refinement_flags_posn
_atom_site_refinement_flags_adp
C1 C 0.7019(2) 0.3125(5) 0.83702(11) 0.0538(7) Uani 1 1 d . .
H1 H 0.6621 0.4464 0.8454 0.065 Uiso 1 1 calc R U
C2 C 0.6820(2) 0.0959(5) 0.87687(13) 0.0641(8) Uani 1 1 d . .
H2A H 0.7173 -0.0405 0.8653 0.077 Uiso 1 1 calc R U
H2B H 0.6193 0.0533 0.8692 0.077 Uiso 1 1 calc R U
C3 C 0.7039(2) 0.1514(6) 0.94610(13) 0.0724(9) Uani 1 1 d . .
H3A H 0.6631 0.2738 0.9588 0.087 Uiso 1 1 calc R U
H3B H 0.6952 0.0074 0.9704 0.087 Uiso 1 1 calc R U
C4 C 0.7984(3) 0.2380(6) 0.95989(14) 0.0756(10) Uani 1 1 d . .
H4A H 0.8393 0.1074 0.9531 0.091 Uiso 1 1 calc R U
H4B H 0.8079 0.2852 1.0035 0.091 Uiso 1 1 calc R U
C5 C 0.8186(3) 0.4496(6) 0.91900(13) 0.0751(10) Uani 1 1 d . .
H5A H 0.7827 0.5868 0.9293 0.090 Uiso 1 1 calc R U
H5B H 0.8811 0.4935 0.9270 0.090 Uiso 1 1 calc R U
C6 C 0.7984(2) 0.3876(5) 0.85067(12) 0.0551(7) Uani 1 1 d . .
H6 H 0.8375 0.2558 0.8397 0.066 Uiso 1 1 calc R U
O1 O 0.68651(15) 0.2399(3) 0.77242(8) 0.0628(6) Uani 1 1 d . .
C7 C 0.65164(19) 0.3941(5) 0.72694(11) 0.0489(7) Uani 1 1 d . .
C8 C 0.6643(2) 0.3254(5) 0.66676(12) 0.0631(8) Uani 1 1 d . .
H8 H 0.6957 0.1848 0.6600 0.076 Uiso 1 1 calc R U
C9 C 0.6310(2) 0.4628(5) 0.61646(13) 0.0644(9) Uani 1 1 d . .
H9 H 0.6404 0.4148 0.5760 0.077 Uiso 1 1 calc R U
C10 C 0.58381(19) 0.6717(5) 0.62577(12) 0.0538(7) Uani 1 1 d . .
C11 C 0.5710(2) 0.7386(5) 0.68619(12) 0.0572(8) Uani 1 1 d . .
H11 H 0.5387 0.8775 0.6931 0.069 Uiso 1 1 calc R U
C12 C 0.60539(19) 0.6025(5) 0.73673(12) 0.0552(7) Uani 1 1 d . .
H12 H 0.5973 0.6518 0.7773 0.066 Uiso 1 1 calc R U
C13 C 0.5477(2) 0.8167(6) 0.57183(13) 0.0587(8) Uani 1 1 d . .
O2 O 0.49686(16) 0.9925(4) 0.58162(9) 0.0741(7) Uani 1 1 d . .
H2 H 0.4831 1.0631 0.5486 0.111 Uiso 1 1 calc R U
O3 O 0.56773(18) 0.7625(5) 0.51765(10) 0.0939(9) Uani 1 1 d . .
O4 O 0.81518(15) 0.5965(3) 0.81365(9) 0.0658(6) Uani 1 1 d . .
C14 C 0.8521(2) 0.5721(5) 0.75800(12) 0.0524(7) Uani 1 1 d . .
C15 C 0.9060(2) 0.3816(5) 0.74306(13) 0.0584(8) Uani 1 1 d . .
H15 H 0.9197 0.2586 0.7718 0.070 Uiso 1 1 calc R U
C16 C 0.9390(2) 0.3767(5) 0.68520(13) 0.0563(7) Uani 1 1 d . .
H16 H 0.9744 0.2477 0.6750 0.068 Uiso 1 1 calc R U
C17 C 0.92076(19) 0.5586(5) 0.64187(12) 0.0510(7) Uani 1 1 d . .
C18 C 0.8688(2) 0.7512(5) 0.65816(13) 0.0581(8) Uani 1 1 d . .
H18 H 0.8569 0.8770 0.6300 0.070 Uiso 1 1 calc R U
C19 C 0.8344(2) 0.7581(5) 0.71587(13) 0.0581(8) Uani 1 1 d . .
H19 H 0.7994 0.8877 0.7263 0.070 Uiso 1 1 calc R U
C20 C 0.9557(2) 0.5393(5) 0.58051(13) 0.0559(7) Uani 1 1 d . .
O5 O 0.94002(17) 0.7192(4) 0.54269(10) 0.0760(7) Uani 1 1 d . .
H5 H 0.9593 0.6886 0.5090 0.114 Uiso 1 1 calc R U
O6 O 0.99762(16) 0.3581(4) 0.56605(10) 0.0777(7) Uani 1 1 d . .

loop_
_atom_site_aniso_label
_atom_site_aniso_U_11
_atom_site_aniso_U_22
_atom_site_aniso_U_33
_atom_site_aniso_U_23
_atom_site_aniso_U_13
_atom_site_aniso_U_12
C1 0.072(2) 0.0540(17) 0.0349(14) 0.0040(12) 0.0012(12) 0.0100(14)
C2 0.074(2) 0.066(2) 0.0526(17) 0.0134(14) 0.0096(14) -0.0004(16)
C3 0.089(3) 0.084(2) 0.0462(17) 0.0181(15) 0.0144(16) 0.0110(19)
C4 0.089(3) 0.093(2) 0.0428(16) 0.0136(16) -0.0070(15) 0.013(2)
C5 0.091(3) 0.081(2) 0.0502(19) 0.0040(16) -0.0112(17) -0.0039(19)
C6 0.070(2) 0.0498(17) 0.0464(15) 0.0085(12) 0.0082(13) 0.0057(14)
O1 0.0967(17) 0.0524(12) 0.0370(10) 0.0039(8) -0.0066(10) 0.0105(10)
C7 0.0605(18) 0.0496(16) 0.0354(13) 0.0056(11) -0.0025(11) -0.0022(14)
C8 0.087(2) 0.0555(18) 0.0456(17) 0.0039(13) 0.0006(15) 0.0120(16)
C9 0.087(2) 0.069(2) 0.0364(15) 0.0014(13) 0.0010(14) 0.0057(18)
C10 0.0545(18) 0.0637(19) 0.0422(15) 0.0115(13) -0.0018(12) -0.0015(14)
C11 0.061(2) 0.0628(19) 0.0479(16) 0.0088(13) 0.0035(13) 0.0103(14)
C12 0.0642(19) 0.0603(18) 0.0407(15) 0.0035(13) 0.0029(13) 0.0031(15)
C13 0.061(2) 0.067(2) 0.0469(17) 0.0133(14) -0.0006(13) 0.0013(16)
O2 0.0830(17) 0.0828(16) 0.0548(13) 0.0209(11) -0.0027(11) 0.0169(13)
O3 0.122(2) 0.1141(19) 0.0457(13) 0.0234(12) 0.0090(13) 0.0399(16)
O4 0.0975(17) 0.0481(12) 0.0543(12) 0.0054(9) 0.0200(11) 0.0020(11)
C14 0.0639(19) 0.0463(16) 0.0468(16) 0.0010(12) 0.0040(13) -0.0038(14)
C15 0.070(2) 0.0513(18) 0.0539(17) 0.0081(13) 0.0041(14) 0.0039(15)
C16 0.061(2) 0.0490(17) 0.0586(18) 0.0004(13) 0.0053(14) 0.0071(14)
C17 0.0542(18) 0.0489(17) 0.0492(16) 0.0029(12) 0.0014(12) -0.0052(13)
C18 0.072(2) 0.0458(17) 0.0563(17) 0.0082(13) 0.0053(14) 0.0022(14)
C19 0.070(2) 0.0452(17) 0.0599(18) 0.0045(13) 0.0091(15) 0.0053(14)
C20 0.0622(19) 0.0544(19) 0.0503(17) 0.0035(14) 0.0018(13) -0.0019(15)
O5 0.1051(19) 0.0675(15) 0.0577(13) 0.0092(11) 0.0201(12) 0.0072(12)
O6 0.0968(18) 0.0754(15) 0.0638(14) 0.0080(11) 0.0221(12) 0.0226(13)

loop_
_atom_type_symbol
_atom_type_description
_atom_type_scat_dispersion_real
_atom_type_scat_dispersion_imag
_atom_type_scat_source
C C 0.0033 0.0016 'International Tables Vol C Tables 4.2.6.8 and 6.1.1.4'
H H 0.0000 0.0000 'International Tables Vol C Tables 4.2.6.8 and 6.1.1.4'
O O 0.0106 0.0060 'International Tables Vol C Tables 4.2.6.8 and 6.1.1.4'

loop_
_geom_angle_atom_site_label_1
_geom_angle_atom_site_label_2
_geom_angle_atom_site_label_3
_geom_angle
O1 C1 C6 109.3(2)
O1 C1 C2 107.3(2)
C6 C1 C2 110.1(2)
O1 C1 H1 110.1
C6 C1 H1 110.1
C2 C1 H1 110.1
C1 C2 C3 110.6(3)
C1 C2 H2A 109.5
C3 C2 H2A 109.5
C1 C2 H2B 109.5
C3 C2 H2B 109.5
H2A C2 H2B 108.1
C4 C3 C2 111.9(3)
C4 C3 H3A 109.2
C2 C3 H3A 109.2
C4 C3 H3B 109.2
C2 C3 H3B 109.2
H3A C3 H3B 107.9
C3 C4 C5 111.7(3)
C3 C4 H4A 109.3
C5 C4 H4A 109.3
C3 C4 H4B 109.3
C5 C4 H4B 109.3
H4A C4 H4B 107.9
C6 C5 C4 110.7(3)
C6 C5 H5A 109.5
C4 C5 H5A 109.5
C6 C5 H5B 109.5
C4 C5 H5B 109.5
H5A C5 H5B 108.1
O4 C6 C5 108.8(2)
O4 C6 C1 109.1(2)
C5 C6 C1 110.8(2)
O4 C6 H6 109.4
C5 C6 H6 109.4
C1 C6 H6 109.4
C7 O1 C1 121.9(2)
O1 C7 C12 125.7(2)
O1 C7 C8 114.8(2)
C12 C7 C8 119.4(2)
C7 C8 C9 120.7(3)
C7 C8 H8 119.6
C9 C8 H8 119.6
C8 C9 C10 120.3(3)
C8 C9 H9 119.8
C10 C9 H9 119.8
C11 C10 C9 118.6(2)
C11 C10 C13 121.3(3)
C9 C10 C13 120.1(3)
C10 C11 C12 121.1(3)
C10 C11 H11 119.5
C12 C11 H11 119.5
C7 C12 C11 119.8(3)
C7 C12 H12 120.1
C11 C12 H12 120.1
O3 C13 O2 122.2(3)
O3 C13 C10 119.4(3)
O2 C13 C10 118.3(3)
C13 O2 H2 109.5
C14 O4 C6 120.4(2)
O4 C14 C19 115.3(2)
O4 C14 C15 124.6(2)
C19 C14 C15 120.1(3)
C16 C15 C14 119.2(3)
C16 C15 H15 120.4
C14 C15 H15 120.4
C15 C16 C17 121.7(3)
C15 C16 H16 119.1
C17 C16 H16 119.1
C16 C17 C18 118.4(3)
C16 C17 C20 119.1(3)
C18 C17 C20 122.6(2)
C19 C18 C17 120.7(3)
C19 C18 H18 119.6
C17 C18 H18 119.6
C14 C19 C18 119.9(3)
C14 C19 H19 120.1
C18 C19 H19 120.1
O6 C20 O5 122.4(3)
O6 C20 C17 121.0(3)
O5 C20 C17 116.6(3)
C20 O5 H5 109.5

loop_
_geom_bond_atom_site_label_1
_geom_bond_atom_site_label_2
_geom_bond_distance
C1 O1 1.442(3)
C1 C6 1.510(4)
C1 C2 1.521(4)
C1 H1 0.9800
C2 C3 1.523(4)
C2 H2A 0.9700
C2 H2B 0.9700
C3 C4 1.501(5)
C3 H3A 0.9700
C3 H3B 0.9700
C4 C5 1.513(4)
C4 H4A 0.9700
C4 H4B 0.9700
C5 C6 1.509(4)
C5 H5A 0.9700
C5 H5B 0.9700
C6 O4 1.441(3)
C6 H6 0.9800
O1 C7 1.366(3)
C7 C12 1.376(4)
C7 C8 1.376(4)
C8 C9 1.378(4)
C8 H8 0.9300
C9 C10 1.384(4)
C9 H9 0.9300
C10 C11 1.379(4)
C10 C13 1.472(4)
C11 C12 1.383(4)
C11 H11 0.9300
C12 H12 0.9300
C13 O3 1.263(3)
C13 O2 1.268(4)
O2 H2 0.8200
O4 C14 1.368(3)
C14 C19 1.382(4)
C14 C15 1.387(4)
C15 C16 1.378(4)
C15 H15 0.9300
C16 C17 1.383(4)
C16 H16 0.9300
C17 C18 1.387(4)
C17 C20 1.465(4)
C18 C19 1.385(4)
C18 H18 0.9300
C19 H19 0.9300
C20 O6 1.241(3)
C20 O5 1.295(3)
O5 H5 0.8200
